data_4075209
loop_
_publ_author_name
'Yoon, Myeong Sik'
'Ryu, Dowook'
'Kim, Jeongryul'
'Ahn, Kyo Han'

_publ_section_title
;
 Palladium Pincer Complexes with Reduced Bond Angle Strain:&#x00A0;
 Efficient Catalysts for the Heck Reaction
;
_journal_issue 10
_journal_name_full Organometallics
_journal_page_first 2409
_journal_paper_doi 10.1021/om0601246
_journal_volume 25
_journal_year 2006
_chemical_formula_sum 'C17 H11 F3 N2 O5 Pd S'
_chemical_formula_weight 518.74
_chemical_name_systematic
; 
 ? 
;
_space_group_IT_number 14
_symmetry_cell_setting monoclinic
_symmetry_space_group_name_Hall '-P 2yn'
_symmetry_space_group_name_H-M 'P 1 21/n 1'
_atom_sites_solution_hydrogens geom
_atom_sites_solution_primary direct
_atom_sites_solution_secondary difmap
_audit_creation_method SHELXL-97
_cell_angle_alpha 90.00
_cell_angle_beta 118.387(6)
_cell_angle_gamma 90.00
_cell_formula_units_Z 4
_cell_length_a 24.040(8)
_cell_length_b 7.670(2)
_cell_length_c 11.429(4)
_cell_measurement_temperature 293(2)
_cell_volume 1854.0(10)
_computing_cell_refinement 'Bruker SMART'
_computing_data_collection 'Bruker SMART'
_computing_data_reduction 'Bruker SAINT'
_computing_molecular_graphics 'Bruker SHELXTL'
_computing_publication_material 'Bruker SHELXTL'
_computing_structure_refinement 'SHELXL-97 (Sheldrick, 1997)'
_computing_structure_solution 'SHELXS-97 (Sheldrick, 1990)'
_diffrn_ambient_temperature 293(2)
_diffrn_measured_fraction_theta_full 0.990
_diffrn_measured_fraction_theta_max 0.990
_diffrn_measurement_device_type 'CCD area detector'
_diffrn_measurement_method 'phi and omega scans'
_diffrn_radiation_monochromator graphite
_diffrn_radiation_source 'fine-focus sealed tube'
_diffrn_radiation_type MoK\a
_diffrn_radiation_wavelength 0.71073
_diffrn_reflns_av_R_equivalents 0.0284
_diffrn_reflns_av_sigmaI/netI 0.0336
_diffrn_reflns_limit_h_max 29
_diffrn_reflns_limit_h_min -19
_diffrn_reflns_limit_k_max 9
_diffrn_reflns_limit_k_min -9
_diffrn_reflns_limit_l_max 13
_diffrn_reflns_limit_l_min -14
_diffrn_reflns_number 10338
_diffrn_reflns_theta_full 26.43
_diffrn_reflns_theta_max 26.43
_diffrn_reflns_theta_min 1.78
_exptl_absorpt_coefficient_mu 1.176
_exptl_absorpt_correction_type none
_exptl_crystal_colour colorless
_exptl_crystal_density_diffrn 1.859
_exptl_crystal_density_meas 0
_exptl_crystal_density_method 'not measured'
_exptl_crystal_description plate
_exptl_crystal_F_000 1024
_exptl_crystal_size_max 0.10
_exptl_crystal_size_mid 0.10
_exptl_crystal_size_min 0.10
_refine_diff_density_max 1.121
_refine_diff_density_min -0.777
_refine_diff_density_rms 0.086
_refine_ls_extinction_method none
_refine_ls_goodness_of_fit_ref 0.965
_refine_ls_hydrogen_treatment mixed
_refine_ls_matrix_type full
_refine_ls_number_parameters 262
_refine_ls_number_reflns 3781
_refine_ls_number_restraints 0
_refine_ls_restrained_S_all 0.965
_refine_ls_R_factor_all 0.0678
_refine_ls_R_factor_gt 0.0476
_refine_ls_shift/su_max 0.000
_refine_ls_shift/su_mean 0.000
_refine_ls_structure_factor_coef Fsqd
_refine_ls_weighting_details 'calc w=1/[\s^2^(Fo^2^)+(0.0930P)^2^+0.0000P] where P=(Fo^2^+2Fc^2^)/3'
_refine_ls_weighting_scheme calc
_refine_ls_wR_factor_gt 0.1385
_refine_ls_wR_factor_ref 0.1499
_reflns_number_gt 2431
_reflns_number_total 3781
_reflns_threshold_expression >2sigma(I)
_cod_data_source_file om0601246si20060208_015212.cif
_cod_data_source_block pd
_cod_depositor_comments
;
The following automatic conversions were performed:

'_symmetry_cell_setting' value 'Monoclinic' changed to 'monoclinic'
according to /home/saulius/struct/CIF-dictionaries/cif_core.dic
dictionary named 'cif_core.dic' version 2.4.1 from 2010-06-29.

Automatic conversion script
Id: cif_fix_values 1715 2011-07-08 13:25:40Z adriana 
;
_cod_original_cell_volume 1853.9(10)
_cod_original_sg_symbol_H-M P2(1)/n
_cod_database_code 4075209

loop_
_symmetry_equiv_pos_as_xyz
'x, y, z'
'-x+1/2, y+1/2, -z+1/2'
'-x, -y, -z'
'x-1/2, -y-1/2, z-1/2'

loop_
_atom_site_label
_atom_site_type_symbol
_atom_site_fract_x
_atom_site_fract_y
_atom_site_fract_z
_atom_site_U_iso_or_equiv
_atom_site_adp_type
_atom_site_occupancy
_atom_site_symmetry_multiplicity
_atom_site_calc_flag
_atom_site_refinement_flags
C1 C 0.1053(2) 0.3780(6) 0.1363(6) 0.0746(14) Uani 1 1 d .
H1 H 0.0923 0.4139 0.0494 0.089 Uiso 1 1 calc R
C2 C 0.0658(3) 0.4056(7) 0.1889(7) 0.0884(16) Uani 1 1 d .
H2 H 0.0271 0.4609 0.1393 0.106 Uiso 1 1 calc R
C3 C 0.0839(3) 0.3508(8) 0.3161(8) 0.0966(19) Uani 1 1 d .
H3 H 0.0571 0.3651 0.3530 0.116 Uiso 1 1 calc R
C4 C 0.1416(4) 0.2753(6) 0.3875(8) 0.0872(18) Uani 1 1 d .
H4 H 0.1547 0.2368 0.4739 0.105 Uiso 1 1 calc R
C5 C 0.1805(3) 0.2563(5) 0.3301(7) 0.0738(15) Uani 1 1 d .
C6 C 0.2897(3) 0.2713(5) 0.2759(6) 0.0667(14) Uani 1 1 d .
C7 C 0.2910(3) 0.2359(6) 0.3964(6) 0.0771(18) Uani 1 1 d .
C8 C 0.3452(4) 0.2501(7) 0.5145(7) 0.095(2) Uani 1 1 d .
H8 H 0.3453 0.2218 0.5937 0.114 Uiso 1 1 calc R
C9 C 0.4000(4) 0.3067(10) 0.5157(8) 0.111(3) Uani 1 1 d .
H9 H 0.4367 0.3182 0.5966 0.134 Uiso 1 1 calc R
C10 C 0.4015(3) 0.3454(7) 0.4028(7) 0.0924(19) Uani 1 1 d .
H10 H 0.4384 0.3857 0.4046 0.111 Uiso 1 1 calc R
C11 C 0.3466(2) 0.3236(6) 0.2836(6) 0.0684(13) Uani 1 1 d .
C12 C 0.3248(3) 0.2703(6) 0.0596(6) 0.0716(14) Uani 1 1 d .
C13 C 0.3556(4) 0.2592(7) -0.0151(9) 0.097(2) Uani 1 1 d .
H13 H 0.3932 0.3200 0.0114 0.116 Uiso 1 1 calc R
C14 C 0.3319(4) 0.1604(10) -0.1275(8) 0.106(2) Uani 1 1 d .
H14 H 0.3528 0.1526 -0.1779 0.127 Uiso 1 1 calc R
C15 C 0.2758(3) 0.0719(8) -0.1649(6) 0.0938(17) Uani 1 1 d .
H15 H 0.2587 0.0006 -0.2397 0.113 Uiso 1 1 calc R
C16 C 0.2462(2) 0.0917(7) -0.0890(6) 0.0778(14) Uani 1 1 d .
H16 H 0.2082 0.0333 -0.1150 0.093 Uiso 1 1 calc R
C17 C 0.0540(4) 0.1456(14) -0.3190(8) 0.126(3) Uani 1 1 d .
F1 F 0.0093(3) 0.0761(8) -0.2919(6) 0.201(3) Uani 1 1 d .
F2 F 0.0206(3) 0.2069(7) -0.4406(5) 0.157(2) Uani 1 1 d .
F3 F 0.0864(3) 0.0066(7) -0.3174(5) 0.175(2) Uani 1 1 d .
N1 N 0.1625(2) 0.3011(5) 0.2040(5) 0.0650(10) Uani 1 1 d .
N2 N 0.26920(19) 0.1916(5) 0.0218(5) 0.0668(10) Uani 1 1 d .
O1 O 0.2376(2) 0.1828(5) 0.4055(4) 0.0877(11) Uani 1 1 d .
O2 O 0.35256(15) 0.3652(4) 0.1708(4) 0.0792(10) Uani 1 1 d .
O3 O 0.12706(19) 0.2059(5) -0.0805(4) 0.0890(12) Uani 1 1 d .
O4 O 0.0539(3) 0.4320(7) -0.2143(5) 0.152(2) Uani 1 1 d .
O5 O 0.1416(3) 0.3520(11) -0.2485(8) 0.199(4) Uani 1 1 d .
Pd Pd 0.213521(17) 0.24379(4) 0.10770(4) 0.06204(19) Uani 1 1 d .
S S 0.09625(9) 0.3011(3) -0.2015(2) 0.1006(6) Uani 1 1 d .

loop_
_atom_site_aniso_label
_atom_site_aniso_U_11
_atom_site_aniso_U_22
_atom_site_aniso_U_33
_atom_site_aniso_U_23
_atom_site_aniso_U_13
_atom_site_aniso_U_12
C1 0.062(3) 0.069(3) 0.097(4) -0.006(3) 0.042(3) -0.003(2)
C2 0.076(4) 0.078(4) 0.124(5) -0.007(3) 0.058(4) 0.001(3)
C3 0.097(5) 0.082(4) 0.142(6) -0.008(4) 0.083(5) -0.004(3)
C4 0.109(5) 0.066(3) 0.112(5) 0.005(3) 0.073(4) 0.007(3)
C5 0.089(4) 0.048(3) 0.099(4) -0.004(3) 0.056(4) 0.004(2)
C6 0.064(3) 0.047(3) 0.082(4) -0.002(2) 0.029(3) 0.011(2)
C7 0.081(4) 0.060(3) 0.083(4) 0.003(2) 0.033(3) 0.027(3)
C8 0.092(5) 0.101(5) 0.085(4) 0.007(3) 0.037(4) 0.042(4)
C9 0.100(6) 0.108(5) 0.085(5) -0.018(4) 0.010(4) 0.041(4)
C10 0.061(3) 0.078(4) 0.114(5) -0.023(4) 0.022(4) 0.013(3)
C11 0.061(3) 0.048(2) 0.093(4) -0.003(3) 0.033(3) 0.005(2)
C12 0.066(3) 0.060(3) 0.095(4) 0.012(3) 0.044(3) 0.007(2)
C13 0.084(4) 0.092(5) 0.133(6) 0.020(4) 0.067(5) 0.002(3)
C14 0.115(6) 0.121(6) 0.116(6) 0.015(5) 0.084(5) 0.012(5)
C15 0.095(4) 0.099(4) 0.097(4) -0.006(3) 0.053(4) 0.008(4)
C16 0.072(3) 0.077(3) 0.093(4) -0.007(3) 0.046(3) 0.004(3)
C17 0.107(6) 0.155(8) 0.098(6) -0.021(6) 0.033(5) 0.024(6)
F1 0.115(4) 0.245(7) 0.183(5) 0.024(5) 0.022(4) -0.064(4)
F2 0.157(5) 0.210(5) 0.078(3) -0.006(3) 0.035(3) -0.008(4)
F3 0.197(5) 0.155(4) 0.135(4) -0.056(3) 0.049(4) 0.035(4)
N1 0.066(3) 0.051(2) 0.083(3) -0.003(2) 0.040(2) -0.0007(19)
N2 0.060(2) 0.058(2) 0.089(3) -0.003(2) 0.040(2) 0.0031(19)
O1 0.096(3) 0.084(2) 0.097(3) 0.022(2) 0.057(2) 0.024(2)
O2 0.059(2) 0.069(2) 0.105(3) -0.003(2) 0.0354(19) -0.0095(17)
O3 0.064(2) 0.096(2) 0.095(3) -0.023(2) 0.028(2) -0.007(2)
O4 0.138(4) 0.151(5) 0.124(4) -0.024(3) 0.027(3) 0.057(4)
O5 0.108(4) 0.265(8) 0.253(8) 0.138(7) 0.109(5) 0.019(5)
Pd 0.0552(3) 0.0542(3) 0.0785(3) -0.00629(16) 0.0332(2) -0.00289(15)
S 0.0961(13) 0.0927(10) 0.0974(13) -0.0049(10) 0.0332(11) 0.0061(10)

loop_
_atom_type_symbol
_atom_type_description
_atom_type_scat_dispersion_real
_atom_type_scat_dispersion_imag
_atom_type_scat_source
C C 0.0033 0.0016 'International Tables Vol C Tables 4.2.6.8 and 6.1.1.4'
H H 0.0000 0.0000 'International Tables Vol C Tables 4.2.6.8 and 6.1.1.4'
N N 0.0061 0.0033 'International Tables Vol C Tables 4.2.6.8 and 6.1.1.4'
O O 0.0106 0.0060 'International Tables Vol C Tables 4.2.6.8 and 6.1.1.4'
F F 0.0171 0.0103 'International Tables Vol C Tables 4.2.6.8 and 6.1.1.4'
S S 0.1246 0.1234 'International Tables Vol C Tables 4.2.6.8 and 6.1.1.4'
Pd Pd -0.9988 1.0072 'International Tables Vol C Tables 4.2.6.8 and 6.1.1.4'

loop_
_geom_angle_atom_site_label_1
_geom_angle_atom_site_label_2
_geom_angle_atom_site_label_3
_geom_angle
N1 C1 C2 123.3(6)
N1 C1 H1 118.3
C2 C1 H1 118.3
C1 C2 C3 119.0(6)
C1 C2 H2 120.5
C3 C2 H2 120.5
C4 C3 C2 119.1(6)
C4 C3 H3 120.4
C2 C3 H3 120.4
C3 C4 C5 119.1(7)
C3 C4 H4 120.4
C5 C4 H4 120.4
N1 C5 O1 120.3(5)
N1 C5 C4 122.6(6)
O1 C5 C4 117.0(6)
C11 C6 C7 115.9(6)
C11 C6 Pd 122.3(5)
C7 C6 Pd 121.8(5)
C8 C7 C6 121.7(7)
C8 C7 O1 115.4(6)
C6 C7 O1 122.9(5)
C7 C8 C9 119.6(7)
C7 C8 H8 120.2
C9 C8 H8 120.2
C10 C9 C8 121.5(7)
C10 C9 H9 119.3
C8 C9 H9 119.3
C9 C10 C11 118.1(7)
C9 C10 H10 121.0
C11 C10 H10 121.0
C10 C11 C6 123.2(6)
C10 C11 O2 114.3(5)
C6 C11 O2 122.5(5)
O2 C12 N2 121.6(5)
O2 C12 C13 116.9(6)
N2 C12 C13 121.5(6)
C14 C13 C12 120.9(7)
C14 C13 H13 119.6
C12 C13 H13 119.6
C13 C14 C15 118.4(6)
C13 C14 H14 120.8
C15 C14 H14 120.8
C16 C15 C14 118.3(6)
C16 C15 H15 120.8
C14 C15 H15 120.8
N2 C16 C15 123.5(5)
N2 C16 H16 118.3
C15 C16 H16 118.3
F3 C17 F2 111.4(7)
F3 C17 F1 101.9(9)
F2 C17 F1 103.3(7)
F3 C17 S 115.1(6)
F2 C17 S 114.4(8)
F1 C17 S 109.3(6)
C5 N1 C1 116.7(5)
C5 N1 Pd 123.7(4)
C1 N1 Pd 119.5(4)
C12 N2 C16 117.3(5)
C12 N2 Pd 122.6(4)
C16 N2 Pd 119.5(3)
C5 O1 C7 121.5(4)
C12 O2 C11 121.9(4)
S O3 Pd 134.5(3)
C6 Pd N2 88.4(2)
C6 Pd N1 88.2(2)
N2 Pd N1 176.49(16)
C6 Pd O3 178.48(17)
N2 Pd O3 91.99(18)
N1 Pd O3 91.46(18)
O4 S O3 119.4(3)
O4 S O5 113.7(4)
O3 S O5 110.9(3)
O4 S C17 106.7(4)
O3 S C17 104.2(4)
O5 S C17 99.4(5)

loop_
_geom_bond_atom_site_label_1
_geom_bond_atom_site_label_2
_geom_bond_distance
C1 N1 1.352(6)
C1 C2 1.360(7)
C1 H1 0.9300
C2 C3 1.370(8)
C2 H2 0.9300
C3 C4 1.359(9)
C3 H3 0.9300
C4 C5 1.383(9)
C4 H4 0.9300
C5 N1 1.338(8)
C5 O1 1.349(7)
C6 C11 1.387(8)
C6 C7 1.390(9)
C6 Pd 1.935(6)
C7 C8 1.364(9)
C7 O1 1.396(7)
C8 C9 1.381(12)
C8 H8 0.9300
C9 C10 1.341(10)
C9 H9 0.9300
C10 C11 1.385(7)
C10 H10 0.9300
C11 O2 1.400(6)
C12 O2 1.335(7)
C12 N2 1.338(7)
C12 C13 1.373(9)
C13 C14 1.361(10)
C13 H13 0.9300
C14 C15 1.382(9)
C14 H14 0.9300
C15 C16 1.367(7)
C15 H15 0.9300
C16 N2 1.353(6)
C16 H16 0.9300
C17 F3 1.315(9)
C17 F2 1.317(9)
C17 F1 1.359(10)
C17 S 1.721(10)
N1 Pd 2.047(4)
N2 Pd 2.041(4)
O3 S 1.421(5)
O3 Pd 2.187(4)
O4 S 1.388(5)
O5 S 1.478(5)

loop_
_geom_torsion_atom_site_label_1
_geom_torsion_atom_site_label_2
_geom_torsion_atom_site_label_3
_geom_torsion_atom_site_label_4
_geom_torsion
N1 C1 C2 C3 -1.1(8)
C1 C2 C3 C4 2.0(9)
C2 C3 C4 C5 0.2(9)
C3 C4 C5 N1 -3.6(8)
C3 C4 C5 O1 179.1(5)
C11 C6 C7 C8 -0.7(7)
Pd C6 C7 C8 177.9(4)
C11 C6 C7 O1 179.7(4)
Pd C6 C7 O1 -1.7(6)
C6 C7 C8 C9 2.2(8)
O1 C7 C8 C9 -178.1(5)
C7 C8 C9 C10 -1.2(10)
C8 C9 C10 C11 -1.3(10)
C9 C10 C11 C6 2.9(8)
C9 C10 C11 O2 -179.4(5)
C7 C6 C11 C10 -1.9(7)
Pd C6 C11 C10 179.5(4)
C7 C6 C11 O2 -179.4(4)
Pd C6 C11 O2 2.0(6)
O2 C12 C13 C14 177.7(6)
N2 C12 C13 C14 -3.2(9)
C12 C13 C14 C15 0.2(10)
C13 C14 C15 C16 1.7(10)
C14 C15 C16 N2 -0.9(9)
O1 C5 N1 C1 -178.4(5)
C4 C5 N1 C1 4.4(7)
O1 C5 N1 Pd 6.2(7)
C4 C5 N1 Pd -171.0(4)
C2 C1 N1 C5 -2.0(7)
C2 C1 N1 Pd 173.6(4)
O2 C12 N2 C16 -177.0(4)
C13 C12 N2 C16 3.9(7)
O2 C12 N2 Pd 11.8(7)
C13 C12 N2 Pd -167.2(4)
C15 C16 N2 C12 -1.9(8)
C15 C16 N2 Pd 169.5(4)
N1 C5 O1 C7 37.8(7)
C4 C5 O1 C7 -144.8(5)
C8 C7 O1 C5 138.7(5)
C6 C7 O1 C5 -41.7(7)
N2 C12 O2 C11 33.1(7)
C13 C12 O2 C11 -147.8(5)
C10 C11 O2 C12 140.4(5)
C6 C11 O2 C12 -41.9(7)
C11 C6 Pd N2 27.5(4)
C7 C6 Pd N2 -151.0(4)
C11 C6 Pd N1 -151.8(4)
C7 C6 Pd N1 29.7(4)
C11 C6 Pd O3 131(7)
C7 C6 Pd O3 -47(7)
C12 N2 Pd C6 -35.7(4)
C16 N2 Pd C6 153.3(4)
C12 N2 Pd N1 -24(3)
C16 N2 Pd N1 165(2)
C12 N2 Pd O3 145.8(4)
C16 N2 Pd O3 -25.2(4)
C5 N1 Pd C6 -33.6(4)
C1 N1 Pd C6 151.1(4)
C5 N1 Pd N2 -45(3)
C1 N1 Pd N2 139(2)
C5 N1 Pd O3 144.9(4)
C1 N1 Pd O3 -30.4(4)
S O3 Pd C6 -175(25)
S O3 Pd N2 -70.8(4)
S O3 Pd N1 108.6(4)
Pd O3 S O4 -87.3(5)
Pd O3 S O5 47.8(6)
Pd O3 S C17 153.9(4)
F3 C17 S O4 -177.1(7)
F2 C17 S O4 52.0(8)
F1 C17 S O4 -63.2(7)
F3 C17 S O3 -49.9(8)
F2 C17 S O3 179.2(7)
F1 C17 S O3 64.0(7)
F3 C17 S O5 64.5(8)
F2 C17 S O5 -66.3(8)
F1 C17 S O5 178.4(6)
